data_1534589
loop_
_publ_author_name
'Aneas, M.'
'Besse, J.P.'
'Picard, J.P.'
'Baud, G.'
'Chevalier, R.'

_publ_section_title
;
 Mise en evidence de l'ion N O3(-) dans l'apatite au rhenium Ba5 (Re O5)3
 N O3
;
_journal_name_full 'Materials Chemistry and Physics'
_journal_page_first 119
_journal_page_last 123
_journal_volume 8
_journal_year 1983
_chemical_formula_sum 'Ba5 N O18 Re3'
_chemical_name_systematic 'Ba5 (Re O5)3 N O3'
_space_group_IT_number 185
_symmetry_space_group_name_Hall 'P 6c -2'
_symmetry_space_group_name_H-M 'P 63 c m'
_cell_angle_alpha 90
_cell_angle_beta 90
_cell_angle_gamma 120
_cell_formula_units_Z 2
_cell_length_a 11.054
_cell_length_b 11.054
_cell_length_c 7.718
_cell_volume 816.722
_citation_journal_id_ASTM MCHPDR
_cod_data_source_file Aneas_MCHPDR_1983_580.cif
_cod_data_source_block Ba5N1O18Re3
_cod_original_cell_volume 816.7221
_cod_original_formula_sum 'Ba5 N1 O18 Re3'
_cod_database_code 1534589

loop_
_symmetry_equiv_pos_as_xyz
x,y,z
x-y,x,z+1/2
-y,x-y,z
-x,-y,z+1/2
-x+y,-x,z
y,-x+y,z+1/2
y,x,z
-x+y,y,z+1/2
-x,-x+y,z
-y,-x,z+1/2
x-y,-y,z
x,x-y,z+1/2

loop_
_atom_site_label
_atom_site_type_symbol
_atom_site_fract_x
_atom_site_fract_y
_atom_site_fract_z
_atom_site_occupancy
_atom_site_U_iso_or_equiv
O1 O-2 0.2992 0 0.1196 1 0.0
N1 N+5 0 0 0.4666 1 0.0
O2 O-2 0.5794 0.127 0.2653 1 0.0
Ba2 Ba+2 0.2726 0 0.745 1 0.0
O4 O-2 0.1151 0 0.4418 1 0.0
Ba1 Ba+2 0.6666 0.3333 0 1 0.0
Re1 Re+7 0.3933 0 0.2918 1 0.0
O3 O-2 0.3952 0.1349 0.443 1 0.0
